data_7022626
loop_
_publ_author_name
'Zhang, Fushi'
'Wang, Liduo'
'Chang, Shih-Han'
'Huang, Kuan-Lin'
'Chi, Yun'
'Hung, Wen-Yi'
'Chen, Chih-Ming'
'Lee, Gene-Hsiang'
'Chou, Pi-Tai'

_publ_section_title
;
 Phosphorescent Ir(III) complexes with both cyclometalate chromophores and
 phosphine-silanolate ancillary: concurrent conversion of organosilane to
 silanolate.
;
_journal_issue 19
_journal_name_full 'Dalton transactions (Cambridge, England : 2003)'
_journal_page_first 7111
_journal_page_last 7119
_journal_paper_doi 10.1039/c3dt32408g
_journal_volume 42
_journal_year 2013
_chemical_formula_sum 'C52.5 H37 Cl F4 Ir N2 O P Si'
_chemical_formula_weight 1074.55
_chemical_name_systematic
;
?
;
_space_group_IT_number 14
_symmetry_cell_setting monoclinic
_symmetry_space_group_name_Hall '-P 2yn'
_symmetry_space_group_name_H-M 'P 1 21/n 1'
_atom_sites_solution_hydrogens geom
_atom_sites_solution_primary direct
_atom_sites_solution_secondary difmap
_audit_creation_method SHELXL-97
_cell_angle_alpha 90.00
_cell_angle_beta 107.351(2)
_cell_angle_gamma 90.00
_cell_formula_units_Z 4
_cell_length_a 14.2505(10)
_cell_length_b 14.8900(11)
_cell_length_c 21.0030(16)
_cell_measurement_reflns_used 5112
_cell_measurement_temperature 150(2)
_cell_measurement_theta_max 27.24
_cell_measurement_theta_min 2.45
_cell_volume 4253.8(5)
_computing_cell_refinement 'Bruker SAINT'
_computing_data_collection 'Bruker SMART'
_computing_data_reduction 'Bruker SAINT'
_computing_molecular_graphics 'Bruker SHELXTL'
_computing_publication_material 'Bruker SHELXTL'
_computing_structure_refinement 'SHELXL-97 (Sheldrick, 1997)'
_computing_structure_solution 'SHELXS-97 (Sheldrick, 1990)'
_diffrn_ambient_temperature 150(2)
_diffrn_measured_fraction_theta_full 0.999
_diffrn_measured_fraction_theta_max 0.999
_diffrn_measurement_device_type 'BRUKER SMART APEXCCD area detector'
_diffrn_measurement_method 'omega scans'
_diffrn_radiation_monochromator graphite
_diffrn_radiation_source 'fine-focus sealed tube'
_diffrn_radiation_type MoK\a
_diffrn_radiation_wavelength 0.71073
_diffrn_reflns_av_R_equivalents 0.0410
_diffrn_reflns_av_sigmaI/netI 0.0388
_diffrn_reflns_limit_h_max 17
_diffrn_reflns_limit_h_min -18
_diffrn_reflns_limit_k_max 19
_diffrn_reflns_limit_k_min -19
_diffrn_reflns_limit_l_max 27
_diffrn_reflns_limit_l_min -27
_diffrn_reflns_number 32447
_diffrn_reflns_theta_full 27.50
_diffrn_reflns_theta_max 27.50
_diffrn_reflns_theta_min 2.03
_exptl_absorpt_coefficient_mu 3.329
_exptl_absorpt_correction_T_max 0.5557
_exptl_absorpt_correction_T_min 0.4155
_exptl_absorpt_correction_type multi-scan
_exptl_crystal_colour yellow
_exptl_crystal_density_diffrn 1.678
_exptl_crystal_density_meas ?
_exptl_crystal_density_method 'not measured'
_exptl_crystal_description block
_exptl_crystal_F_000 2132
_exptl_crystal_size_max 0.32
_exptl_crystal_size_mid 0.25
_exptl_crystal_size_min 0.20
_refine_diff_density_max 1.176
_refine_diff_density_min -1.338
_refine_diff_density_rms 0.105
_refine_ls_extinction_method none
_refine_ls_goodness_of_fit_ref 1.065
_refine_ls_hydrogen_treatment constr
_refine_ls_matrix_type full
_refine_ls_number_parameters 577
_refine_ls_number_reflns 9764
_refine_ls_number_restraints 0
_refine_ls_restrained_S_all 1.065
_refine_ls_R_factor_all 0.0359
_refine_ls_R_factor_gt 0.0301
_refine_ls_shift/su_max 0.001
_refine_ls_shift/su_mean 0.000
_refine_ls_structure_factor_coef Fsqd
_refine_ls_weighting_details 'calc w=1/[\s^2^(Fo^2^)+(0.0229P)^2^+4.2733P] where P=(Fo^2^+2Fc^2^)/3'
_refine_ls_weighting_scheme calc
_refine_ls_wR_factor_gt 0.0625
_refine_ls_wR_factor_ref 0.0647
_reflns_number_gt 8716
_reflns_number_total 9764
_reflns_threshold_expression >2sigma(I)
_cod_data_source_file c3dt32408g.txt
_cod_data_source_block ic14937
_cod_depositor_comments
;
The following automatic conversions were performed:

'_symmetry_cell_setting' value 'Monoclinic' changed to 'monoclinic'
according to /home/saulius/struct/CIF-dictionaries/cif_core.dic
dictionary named 'cif_core.dic' version 2.4.2 from 2011-04-26.

Automatic conversion script
Id: cif_fix_values 1891 2012-01-12 08:04:46Z andrius 

The following automatic conversions were performed:

'_exptl_crystal_density_meas' value 'not_measured' was changed to '?'
- the value is perceived as not measured.

Automatic conversion script
Id: cif_fix_values 3008 2015-01-20 13:52:24Z robertas 
;
_cod_original_sg_symbol_H-M P2(1)/n
_cod_original_formula_sum 'C52.50 H37 Cl F4 Ir N2 O P Si'
_cod_database_code 7022626

loop_
_symmetry_equiv_pos_as_xyz
'x, y, z'
'-x+1/2, y+1/2, -z+1/2'
'-x, -y, -z'
'x-1/2, -y-1/2, z-1/2'

loop_
_atom_site_label
_atom_site_type_symbol
_atom_site_fract_x
_atom_site_fract_y
_atom_site_fract_z
_atom_site_U_iso_or_equiv
_atom_site_adp_type
_atom_site_occupancy
_atom_site_symmetry_multiplicity
_atom_site_calc_flag
_atom_site_refinement_flags
Ir Ir 0.499089(8) 0.935120(8) 0.279479(5) 0.01359(4) Uani 1 1 d .
P1 P 0.45732(6) 1.03457(5) 0.18498(4) 0.01500(16) Uani 1 1 d .
Si1 Si 0.71046(6) 1.01899(6) 0.26967(4) 0.01644(18) Uani 1 1 d .
N1 N 0.53109(19) 1.02973(17) 0.35431(12) 0.0162(5) Uani 1 1 d .
N2 N 0.45914(19) 0.82889(16) 0.21580(12) 0.0157(5) Uani 1 1 d .
O1 O 0.64048(16) 0.93448(14) 0.26494(11) 0.0186(5) Uani 1 1 d .
C1 C 0.5608(2) 0.8547(2) 0.35955(15) 0.0170(6) Uani 1 1 d .
C2 C 0.5794(2) 0.7634(2) 0.35798(16) 0.0216(7) Uani 1 1 d .
H2 H 0.5566 0.7307 0.3174 0.026 Uiso 1 1 calc R
C3 C 0.6314(3) 0.7207(2) 0.41592(17) 0.0257(8) Uani 1 1 d .
C4 C 0.6640(3) 0.7633(2) 0.47652(17) 0.0279(8) Uani 1 1 d .
H4 H 0.6981 0.7319 0.5160 0.033 Uiso 1 1 calc R
C5 C 0.6447(2) 0.8539(2) 0.47708(16) 0.0238(7) Uani 1 1 d .
C6 C 0.5944(2) 0.9017(2) 0.42012(15) 0.0183(6) Uani 1 1 d .
C7 C 0.5739(2) 0.9984(2) 0.41740(15) 0.0180(6) Uani 1 1 d .
C8 C 0.5900(3) 1.0562(2) 0.47215(17) 0.0255(7) Uani 1 1 d .
H8 H 0.6208 1.0342 0.5159 0.031 Uiso 1 1 calc R
C9 C 0.5617(3) 1.1448(2) 0.46305(17) 0.0259(8) Uani 1 1 d .
H9 H 0.5720 1.1840 0.5002 0.031 Uiso 1 1 calc R
C10 C 0.5180(2) 1.1759(2) 0.39913(17) 0.0235(7) Uani 1 1 d .
H10 H 0.4974 1.2367 0.3917 0.028 Uiso 1 1 calc R
C11 C 0.5048(2) 1.1175(2) 0.34631(16) 0.0196(7) Uani 1 1 d .
H11 H 0.4761 1.1396 0.3024 0.023 Uiso 1 1 calc R
C12 C 0.3658(2) 0.9114(2) 0.28834(14) 0.0160(6) Uani 1 1 d .
C13 C 0.3211(2) 0.9510(2) 0.33305(16) 0.0200(7) Uani 1 1 d .
H13 H 0.3549 0.9961 0.3633 0.024 Uiso 1 1 calc R
C14 C 0.2292(3) 0.9245(2) 0.33282(17) 0.0238(7) Uani 1 1 d .
C15 C 0.1748(2) 0.8608(2) 0.29023(18) 0.0259(8) Uani 1 1 d .
H15 H 0.1106 0.8445 0.2907 0.031 Uiso 1 1 calc R
C16 C 0.2184(3) 0.8222(2) 0.24719(17) 0.0241(7) Uani 1 1 d .
C17 C 0.3125(2) 0.8429(2) 0.24518(15) 0.0184(6) Uani 1 1 d .
C18 C 0.3659(2) 0.7968(2) 0.20535(15) 0.0185(6) Uani 1 1 d .
C19 C 0.3339(3) 0.7242(2) 0.16204(16) 0.0246(7) Uani 1 1 d .
H19 H 0.2692 0.7015 0.1543 0.029 Uiso 1 1 calc R
C20 C 0.3958(3) 0.6854(2) 0.13056(17) 0.0270(8) Uani 1 1 d .
H20 H 0.3738 0.6362 0.1011 0.032 Uiso 1 1 calc R
C21 C 0.4904(3) 0.7185(2) 0.14208(16) 0.0227(7) Uani 1 1 d .
H21 H 0.5339 0.6927 0.1207 0.027 Uiso 1 1 calc R
C22 C 0.5199(2) 0.7902(2) 0.18555(15) 0.0197(7) Uani 1 1 d .
H22 H 0.5849 0.8128 0.1943 0.024 Uiso 1 1 calc R
C23 C 0.5430(2) 1.1295(2) 0.19073(15) 0.0178(6) Uani 1 1 d .
C24 C 0.6451(2) 1.1185(2) 0.21939(15) 0.0180(6) Uani 1 1 d .
C25 C 0.7060(2) 1.1899(2) 0.21329(16) 0.0224(7) Uani 1 1 d .
H25 H 0.7753 1.1822 0.2299 0.027 Uiso 1 1 calc R
C26 C 0.6699(3) 1.2712(2) 0.18414(17) 0.0258(7) Uani 1 1 d .
H26 H 0.7135 1.3180 0.1809 0.031 Uiso 1 1 calc R
C27 C 0.5692(3) 1.2831(2) 0.15981(17) 0.0256(7) Uani 1 1 d .
H27 H 0.5430 1.3392 0.1413 0.031 Uiso 1 1 calc R
C28 C 0.5067(3) 1.2129(2) 0.16252(16) 0.0210(7) Uani 1 1 d .
H28 H 0.4377 1.2212 0.1449 0.025 Uiso 1 1 calc R
C29 C 0.4673(2) 0.9736(2) 0.11150(15) 0.0180(6) Uani 1 1 d .
C30 C 0.3875(3) 0.9248(2) 0.07170(16) 0.0216(7) Uani 1 1 d .
H30 H 0.3255 0.9282 0.0798 0.026 Uiso 1 1 calc R
C31 C 0.3988(3) 0.8713(2) 0.02028(16) 0.0268(8) Uani 1 1 d .
H31 H 0.3438 0.8394 -0.0073 0.032 Uiso 1 1 calc R
C32 C 0.4889(3) 0.8640(2) 0.00888(17) 0.0268(8) Uani 1 1 d .
H32 H 0.4965 0.8264 -0.0258 0.032 Uiso 1 1 calc R
C33 C 0.5681(3) 0.9120(2) 0.04837(17) 0.0248(7) Uani 1 1 d .
H33 H 0.6305 0.9069 0.0409 0.030 Uiso 1 1 calc R
C34 C 0.5571(2) 0.9674(2) 0.09865(15) 0.0194(7) Uani 1 1 d .
H34 H 0.6115 1.0015 0.1246 0.023 Uiso 1 1 calc R
C35 C 0.3348(2) 1.0855(2) 0.15388(15) 0.0173(6) Uani 1 1 d .
C36 C 0.2772(2) 1.0949(2) 0.19629(16) 0.0206(7) Uani 1 1 d .
H36 H 0.3004 1.0733 0.2408 0.025 Uiso 1 1 calc R
C37 C 0.1855(3) 1.1359(2) 0.17377(18) 0.0261(7) Uani 1 1 d .
H37 H 0.1464 1.1419 0.2031 0.031 Uiso 1 1 calc R
C38 C 0.1507(3) 1.1680(3) 0.10962(18) 0.0305(8) Uani 1 1 d .
H38 H 0.0886 1.1971 0.0950 0.037 Uiso 1 1 calc R
C39 C 0.2071(3) 1.1575(3) 0.06647(18) 0.0330(9) Uani 1 1 d .
H39 H 0.1830 1.1781 0.0217 0.040 Uiso 1 1 calc R
C40 C 0.2983(3) 1.1169(2) 0.08865(17) 0.0269(8) Uani 1 1 d .
H40 H 0.3368 1.1104 0.0590 0.032 Uiso 1 1 calc R
C41 C 0.7674(2) 1.0630(2) 0.35717(16) 0.0208(7) Uani 1 1 d .
C42 C 0.7595(3) 1.1524(2) 0.37688(18) 0.0265(8) Uani 1 1 d .
H42 H 0.7235 1.1944 0.3448 0.032 Uiso 1 1 calc R
C43 C 0.8027(3) 1.1805(3) 0.44152(19) 0.0362(9) Uani 1 1 d .
H43 H 0.7964 1.2414 0.4533 0.043 Uiso 1 1 calc R
C44 C 0.8548(3) 1.1213(3) 0.48900(19) 0.0415(10) Uani 1 1 d .
H44 H 0.8847 1.1410 0.5335 0.050 Uiso 1 1 calc R
C45 C 0.8637(3) 1.0330(3) 0.47187(19) 0.0411(10) Uani 1 1 d .
H45 H 0.8994 0.9917 0.5047 0.049 Uiso 1 1 calc R
C46 C 0.8205(3) 1.0043(3) 0.40681(18) 0.0341(9) Uani 1 1 d .
H46 H 0.8271 0.9432 0.3958 0.041 Uiso 1 1 calc R
C47 C 0.8141(2) 0.9866(2) 0.23647(16) 0.0194(7) Uani 1 1 d .
C48 C 0.8017(3) 0.9199(2) 0.18766(18) 0.0276(8) Uani 1 1 d .
H48 H 0.7406 0.8893 0.1725 0.033 Uiso 1 1 calc R
C49 C 0.8766(3) 0.8974(3) 0.1610(2) 0.0405(10) Uani 1 1 d .
H49 H 0.8665 0.8518 0.1280 0.049 Uiso 1 1 calc R
C50 C 0.9655(3) 0.9410(3) 0.1822(2) 0.0428(11) Uani 1 1 d .
H50 H 1.0164 0.9266 0.1632 0.051 Uiso 1 1 calc R
C51 C 0.9806(3) 1.0061(3) 0.2312(2) 0.0402(10) Uani 1 1 d .
H51 H 1.0423 1.0356 0.2466 0.048 Uiso 1 1 calc R
C52 C 0.9061(3) 1.0280(2) 0.25776(19) 0.0286(8) Uani 1 1 d .
H52 H 0.9177 1.0727 0.2915 0.034 Uiso 1 1 calc R
F1 F 0.65198(17) 0.63224(14) 0.41373(11) 0.0377(5) Uani 1 1 d .
F2 F 0.67855(16) 0.89609(15) 0.53716(10) 0.0351(5) Uani 1 1 d .
F3 F 0.18779(16) 0.96432(15) 0.37638(11) 0.0357(5) Uani 1 1 d .
F4 F 0.16400(15) 0.75979(14) 0.20398(11) 0.0348(5) Uani 1 1 d .
C53 C 0.4601(7) 0.4875(7) 0.5240(5) 0.065(3) Uani 0.50 1 d P
H53A H 0.4756 0.4520 0.5640 0.078 Uiso 0.50 1 d PR
H53B H 0.3984 0.5167 0.5196 0.078 Uiso 0.50 1 d PR
Cl1 Cl 0.44461(19) 0.42334(13) 0.46422(11) 0.1120(7) Uani 1 1 d .

loop_
_atom_site_aniso_label
_atom_site_aniso_U_11
_atom_site_aniso_U_22
_atom_site_aniso_U_33
_atom_site_aniso_U_23
_atom_site_aniso_U_13
_atom_site_aniso_U_12
Ir 0.01333(7) 0.01456(6) 0.01260(6) -0.00001(4) 0.00346(4) -0.00121(5)
P1 0.0145(4) 0.0168(4) 0.0140(4) 0.0005(3) 0.0046(3) 0.0009(3)
Si1 0.0140(4) 0.0159(4) 0.0194(4) -0.0003(3) 0.0048(3) -0.0006(3)
N1 0.0141(13) 0.0199(13) 0.0143(12) -0.0015(10) 0.0039(10) -0.0013(10)
N2 0.0172(13) 0.0153(12) 0.0129(12) 0.0014(10) 0.0022(10) -0.0015(10)
O1 0.0174(11) 0.0184(11) 0.0215(11) 0.0009(9) 0.0083(9) 0.0005(9)
C1 0.0117(15) 0.0220(16) 0.0177(15) 0.0018(12) 0.0052(12) -0.0047(12)
C2 0.0219(18) 0.0225(16) 0.0194(16) 0.0003(13) 0.0048(14) -0.0026(13)
C3 0.030(2) 0.0194(16) 0.0281(18) 0.0046(14) 0.0085(15) 0.0068(14)
C4 0.028(2) 0.0310(19) 0.0223(17) 0.0082(15) 0.0032(15) 0.0060(15)
C5 0.0223(18) 0.0322(19) 0.0145(15) -0.0006(14) 0.0018(13) 0.0000(14)
C6 0.0154(16) 0.0213(16) 0.0176(15) 0.0014(13) 0.0039(12) -0.0010(13)
C7 0.0163(16) 0.0216(16) 0.0168(15) 0.0001(12) 0.0059(13) -0.0011(13)
C8 0.0270(19) 0.0300(18) 0.0182(16) -0.0009(14) 0.0050(14) -0.0029(15)
C9 0.030(2) 0.0275(18) 0.0213(17) -0.0088(14) 0.0102(15) -0.0068(15)
C10 0.0234(18) 0.0196(16) 0.0283(18) -0.0037(14) 0.0086(15) -0.0022(13)
C11 0.0186(16) 0.0206(16) 0.0182(16) -0.0004(13) 0.0035(13) -0.0006(13)
C12 0.0170(16) 0.0193(15) 0.0121(14) 0.0048(11) 0.0049(12) 0.0029(12)
C13 0.0205(17) 0.0222(16) 0.0179(15) -0.0004(13) 0.0067(13) -0.0014(13)
C14 0.0219(18) 0.0294(18) 0.0230(17) 0.0046(14) 0.0114(14) 0.0020(14)
C15 0.0166(17) 0.0286(18) 0.0342(19) 0.0069(15) 0.0104(15) -0.0024(14)
C16 0.0211(17) 0.0218(17) 0.0262(17) 0.0001(14) 0.0020(14) -0.0072(14)
C17 0.0170(16) 0.0185(15) 0.0179(15) 0.0025(12) 0.0027(13) -0.0025(12)
C18 0.0196(16) 0.0188(15) 0.0160(15) 0.0040(12) 0.0035(12) -0.0011(13)
C19 0.0233(18) 0.0239(17) 0.0235(17) -0.0033(14) 0.0025(14) -0.0074(14)
C20 0.036(2) 0.0196(17) 0.0221(17) -0.0044(14) 0.0037(15) -0.0027(15)
C21 0.0288(19) 0.0195(16) 0.0193(16) -0.0028(13) 0.0064(14) 0.0028(14)
C22 0.0217(17) 0.0188(16) 0.0185(15) 0.0065(12) 0.0059(13) 0.0027(13)
C23 0.0209(17) 0.0159(15) 0.0183(15) -0.0019(12) 0.0085(13) -0.0026(12)
C24 0.0213(17) 0.0163(15) 0.0174(15) -0.0020(12) 0.0072(13) -0.0001(12)
C25 0.0219(17) 0.0217(16) 0.0254(17) -0.0019(14) 0.0096(14) -0.0033(14)
C26 0.0290(19) 0.0184(16) 0.0319(19) 0.0001(14) 0.0119(16) -0.0057(14)
C27 0.033(2) 0.0166(16) 0.0274(18) 0.0034(13) 0.0089(15) 0.0031(14)
C28 0.0217(17) 0.0194(16) 0.0218(16) 0.0013(13) 0.0064(13) 0.0039(13)
C29 0.0218(17) 0.0175(15) 0.0159(15) 0.0029(12) 0.0075(13) 0.0019(13)
C30 0.0216(17) 0.0254(17) 0.0178(15) 0.0023(13) 0.0058(13) 0.0006(13)
C31 0.033(2) 0.0243(17) 0.0202(17) -0.0011(14) 0.0043(15) -0.0062(15)
C32 0.041(2) 0.0221(17) 0.0195(16) -0.0003(14) 0.0130(16) 0.0030(15)
C33 0.0273(19) 0.0270(18) 0.0223(17) 0.0022(14) 0.0111(15) 0.0068(14)
C34 0.0187(16) 0.0231(16) 0.0164(15) 0.0051(13) 0.0051(13) 0.0028(13)
C35 0.0136(15) 0.0183(15) 0.0186(15) 0.0021(12) 0.0025(12) -0.0002(12)
C36 0.0211(17) 0.0230(16) 0.0207(16) 0.0024(13) 0.0107(14) 0.0005(13)
C37 0.0221(18) 0.0281(18) 0.0311(19) 0.0031(15) 0.0126(15) 0.0020(14)
C38 0.0184(18) 0.037(2) 0.036(2) 0.0058(16) 0.0069(15) 0.0111(15)
C39 0.028(2) 0.046(2) 0.0231(18) 0.0107(16) 0.0045(15) 0.0141(17)
C40 0.0248(19) 0.036(2) 0.0227(17) 0.0037(15) 0.0108(15) 0.0051(15)
C41 0.0141(16) 0.0261(17) 0.0225(16) -0.0041(14) 0.0057(13) -0.0035(13)
C42 0.0243(19) 0.0254(18) 0.0322(19) -0.0042(15) 0.0120(15) -0.0058(14)
C43 0.040(2) 0.038(2) 0.036(2) -0.0173(18) 0.0188(18) -0.0139(18)
C44 0.036(2) 0.062(3) 0.024(2) -0.0137(19) 0.0056(17) -0.014(2)
C45 0.037(2) 0.056(3) 0.0239(19) 0.0028(18) -0.0009(17) 0.006(2)
C46 0.037(2) 0.032(2) 0.029(2) -0.0002(16) 0.0047(17) 0.0045(17)
C47 0.0162(16) 0.0198(16) 0.0233(16) 0.0073(13) 0.0077(13) 0.0042(13)
C48 0.0253(19) 0.0289(19) 0.0265(18) -0.0014(15) 0.0046(15) 0.0034(15)
C49 0.035(2) 0.058(3) 0.030(2) -0.0065(19) 0.0101(18) 0.020(2)
C50 0.029(2) 0.070(3) 0.036(2) 0.011(2) 0.0199(18) 0.019(2)
C51 0.022(2) 0.044(2) 0.057(3) 0.013(2) 0.0158(19) 0.0016(17)
C52 0.0216(19) 0.0250(18) 0.041(2) 0.0031(16) 0.0113(16) 0.0002(14)
F1 0.0507(14) 0.0243(11) 0.0330(12) 0.0052(9) 0.0048(11) 0.0116(10)
F2 0.0430(13) 0.0364(12) 0.0176(10) -0.0019(9) -0.0038(9) 0.0066(10)
F3 0.0284(12) 0.0493(13) 0.0376(12) -0.0057(10) 0.0225(10) -0.0023(10)
F4 0.0226(11) 0.0346(12) 0.0450(13) -0.0088(10) 0.0067(10) -0.0125(9)
C53 0.046(6) 0.076(7) 0.082(8) 0.052(6) 0.035(6) 0.012(5)
Cl1 0.167(2) 0.0962(14) 0.1052(14) 0.0083(11) 0.0893(15) -0.0158(13)

loop_
_atom_type_symbol
_atom_type_description
_atom_type_scat_dispersion_real
_atom_type_scat_dispersion_imag
_atom_type_scat_source
C C 0.0033 0.0016 'International Tables Vol C Tables 4.2.6.8 and 6.1.1.4'
H H 0.0000 0.0000 'International Tables Vol C Tables 4.2.6.8 and 6.1.1.4'
N N 0.0061 0.0033 'International Tables Vol C Tables 4.2.6.8 and 6.1.1.4'
O O 0.0106 0.0060 'International Tables Vol C Tables 4.2.6.8 and 6.1.1.4'
F F 0.0171 0.0103 'International Tables Vol C Tables 4.2.6.8 and 6.1.1.4'
Si Si 0.0817 0.0704 'International Tables Vol C Tables 4.2.6.8 and 6.1.1.4'
P P 0.1023 0.0942 'International Tables Vol C Tables 4.2.6.8 and 6.1.1.4'
Ir Ir -1.4442 7.9887 'International Tables Vol C Tables 4.2.6.8 and 6.1.1.4'
Cl Cl 0.1484 0.1585 'International Tables Vol C Tables 4.2.6.8 and 6.1.1.4'

loop_
_geom_angle_atom_site_label_1
_geom_angle_atom_site_label_2
_geom_angle_atom_site_label_3
_geom_angle
_geom_angle_site_symmetry_1
_geom_angle_site_symmetry_3
C12 Ir C1 90.41(12) . .
C12 Ir N2 80.58(12) . .
C1 Ir N2 93.02(11) . .
C12 Ir N1 92.89(11) . .
C1 Ir N1 80.17(11) . .
N2 Ir N1 170.58(10) . .
C12 Ir O1 169.20(11) . .
C1 Ir O1 85.52(10) . .
N2 Ir O1 89.63(9) . .
N1 Ir O1 96.26(9) . .
C12 Ir P1 100.25(8) . .
C1 Ir P1 169.33(9) . .
N2 Ir P1 89.11(7) . .
N1 Ir P1 98.78(7) . .
O1 Ir P1 84.04(6) . .
C29 P1 C35 102.11(14) . .
C29 P1 C23 102.58(14) . .
C35 P1 C23 104.30(14) . .
C29 P1 Ir 109.14(10) . .
C35 P1 Ir 121.55(10) . .
C23 P1 Ir 114.90(10) . .
O1 Si1 C47 108.78(13) . .
O1 Si1 C41 114.48(14) . .
C47 Si1 C41 107.05(15) . .
O1 Si1 C24 112.89(13) . .
C47 Si1 C24 107.74(14) . .
C41 Si1 C24 105.55(14) . .
C11 N1 C7 118.4(3) . .
C11 N1 Ir 125.1(2) . .
C7 N1 Ir 116.1(2) . .
C22 N2 C18 120.4(3) . .
C22 N2 Ir 123.2(2) . .
C18 N2 Ir 116.4(2) . .
Si1 O1 Ir 126.23(12) . .
C2 C1 C6 119.6(3) . .
C2 C1 Ir 126.5(2) . .
C6 C1 Ir 113.6(2) . .
C3 C2 C1 119.2(3) . .
F1 C3 C4 117.6(3) . .
F1 C3 C2 118.9(3) . .
C4 C3 C2 123.4(3) . .
C3 C4 C5 116.5(3) . .
F2 C5 C4 116.3(3) . .
F2 C5 C6 120.6(3) . .
C4 C5 C6 123.1(3) . .
C5 C6 C1 118.1(3) . .
C5 C6 C7 125.5(3) . .
C1 C6 C7 116.3(3) . .
N1 C7 C8 120.3(3) . .
N1 C7 C6 113.5(3) . .
C8 C7 C6 126.1(3) . .
C9 C8 C7 120.4(3) . .
C8 C9 C10 119.0(3) . .
C11 C10 C9 119.0(3) . .
N1 C11 C10 122.9(3) . .
C13 C12 C17 117.5(3) . .
C13 C12 Ir 128.2(2) . .
C17 C12 Ir 114.2(2) . .
C14 C13 C12 119.9(3) . .
F3 C14 C13 118.6(3) . .
F3 C14 C15 117.7(3) . .
C13 C14 C15 123.7(3) . .
C16 C15 C14 116.2(3) . .
C15 C16 F4 116.4(3) . .
C15 C16 C17 124.0(3) . .
F4 C16 C17 119.5(3) . .
C16 C17 C12 118.5(3) . .
C16 C17 C18 125.8(3) . .
C12 C17 C18 115.6(3) . .
N2 C18 C19 119.2(3) . .
N2 C18 C17 113.0(3) . .
C19 C18 C17 127.8(3) . .
C20 C19 C18 120.4(3) . .
C19 C20 C21 119.7(3) . .
C22 C21 C20 118.5(3) . .
N2 C22 C21 121.9(3) . .
C28 C23 C24 119.1(3) . .
C28 C23 P1 119.7(2) . .
C24 C23 P1 121.1(2) . .
C25 C24 C23 117.5(3) . .
C25 C24 Si1 115.4(2) . .
C23 C24 Si1 127.1(2) . .
C26 C25 C24 123.0(3) . .
C27 C26 C25 118.9(3) . .
C26 C27 C28 119.8(3) . .
C27 C28 C23 121.6(3) . .
C34 C29 C30 118.9(3) . .
C34 C29 P1 120.3(2) . .
C30 C29 P1 120.5(2) . .
C31 C30 C29 120.0(3) . .
C32 C31 C30 120.6(3) . .
C31 C32 C33 119.4(3) . .
C32 C33 C34 120.4(3) . .
C33 C34 C29 120.6(3) . .
C36 C35 C40 118.7(3) . .
C36 C35 P1 119.7(2) . .
C40 C35 P1 121.6(3) . .
C35 C36 C37 120.1(3) . .
C38 C37 C36 120.9(3) . .
C37 C38 C39 119.4(3) . .
C40 C39 C38 119.9(3) . .
C39 C40 C35 121.0(3) . .
C46 C41 C42 116.4(3) . .
C46 C41 Si1 119.2(3) . .
C42 C41 Si1 124.3(3) . .
C43 C42 C41 121.7(4) . .
C44 C43 C42 120.4(4) . .
C43 C44 C45 119.7(4) . .
C44 C45 C46 120.1(4) . .
C45 C46 C41 121.6(4) . .
C52 C47 C48 116.7(3) . .
C52 C47 Si1 122.4(3) . .
C48 C47 Si1 120.9(3) . .
C49 C48 C47 121.5(4) . .
C50 C49 C48 120.2(4) . .
C49 C50 C51 119.7(4) . .
C52 C51 C50 120.1(4) . .
C51 C52 C47 121.9(4) . .
Cl1 C53 C53 68.1(8) . 3_666
Cl1 C53 Cl1 118.2(6) . 3_666
C53 C53 Cl1 50.1(6) 3_666 3_666
C53 Cl1 C53 61.8(6) . 3_666

loop_
_geom_bond_atom_site_label_1
_geom_bond_atom_site_label_2
_geom_bond_distance
_geom_bond_site_symmetry_2
Ir C12 1.995(3) .
Ir C1 2.038(3) .
Ir N2 2.040(2) .
Ir N1 2.058(2) .
Ir O1 2.126(2) .
Ir P1 2.4045(8) .
P1 C29 1.832(3) .
P1 C35 1.836(3) .
P1 C23 1.848(3) .
Si1 O1 1.590(2) .
Si1 C47 1.875(3) .
Si1 C41 1.891(3) .
Si1 C24 1.895(3) .
N1 C11 1.356(4) .
N1 C7 1.365(4) .
N2 C22 1.346(4) .
N2 C18 1.367(4) .
C1 C2 1.388(4) .
C1 C6 1.405(4) .
C2 C3 1.377(4) .
C3 F1 1.353(4) .
C3 C4 1.373(5) .
C4 C5 1.377(5) .
C5 F2 1.363(4) .
C5 C6 1.393(4) .
C6 C7 1.467(4) .
C7 C8 1.399(4) .
C8 C9 1.376(5) .
C9 C10 1.381(5) .
C10 C11 1.378(4) .
C12 C13 1.411(4) .
C12 C17 1.423(4) .
C13 C14 1.367(5) .
C14 F3 1.363(4) .
C14 C15 1.374(5) .
C15 C16 1.367(5) .
C16 F4 1.367(4) .
C16 C17 1.388(5) .
C17 C18 1.460(4) .
C18 C19 1.399(4) .
C19 C20 1.377(5) .
C20 C21 1.387(5) .
C21 C22 1.386(4) .
C23 C28 1.406(4) .
C23 C24 1.409(4) .
C24 C25 1.403(4) .
C25 C26 1.384(5) .
C26 C27 1.384(5) .
C27 C28 1.386(5) .
C29 C34 1.387(4) .
C29 C30 1.398(4) .
C30 C31 1.389(5) .
C31 C32 1.379(5) .
C32 C33 1.384(5) .
C33 C34 1.386(5) .
C35 C36 1.386(4) .
C35 C40 1.393(4) .
C36 C37 1.391(5) .
C37 C38 1.375(5) .
C38 C39 1.388(5) .
C39 C40 1.383(5) .
C41 C46 1.397(5) .
C41 C42 1.409(5) .
C42 C43 1.378(5) .
C43 C44 1.372(6) .
C44 C45 1.379(6) .
C45 C46 1.388(5) .
C47 C52 1.397(5) .
C47 C48 1.400(5) .
C48 C49 1.386(5) .
C49 C50 1.374(6) .
C50 C51 1.383(6) .
C51 C52 1.376(5) .
C53 Cl1 1.540(12) .
C53 C53 1.770(18) 3_666
C53 Cl1 1.863(10) 3_666
Cl1 C53 1.863(10) 3_666
